data_1008938
loop_
_publ_author_name
'Burns, J H'
'Levy, H A'
'Keller, O L'

_publ_section_title
;
The crystal structure of rubidium hexafluoroprotactinate Rb Pa F6
;
_journal_coden_ASTM ACBCAR
_journal_name_full 'Acta Crystallographica B (24,1968-38,1982)'
_journal_page_first 1675
_journal_page_last 1680
_journal_paper_doi 10.1107/S0567740868004838
_journal_volume 24
_journal_year 1968
_chemical_formula_structural 'Rb Pa F6'
_chemical_formula_sum 'F6 Pa Rb'
_chemical_name_systematic 'Rubidium hexafluoroprotactinate'
_space_group_IT_number 67
_symmetry_cell_setting orthorhombic
_symmetry_Int_Tables_number 67
_symmetry_space_group_name_Hall '-C 2a 2'
_symmetry_space_group_name_H-M 'C m m a'
_cell_angle_alpha 90
_cell_angle_beta 90
_cell_angle_gamma 90
_cell_formula_units_Z 4
_cell_length_a 8.0483
_cell_length_b 12.025
_cell_length_c 5.8608
_cell_volume 567.2
_refine_ls_R_factor_all 0.048
_cod_database_code 1008938

loop_
_symmetry_equiv_pos_as_xyz
x,y,z
x,-y,-z
1/2-x,y,-z
1/2-x,-y,z
-x,-y,-z
-x,y,z
1/2+x,-y,z
1/2+x,y,-z
1/2+x,1/2+y,z
1/2+x,1/2-y,-z
-x,1/2+y,-z
-x,1/2-y,z
1/2-x,1/2-y,-z
1/2-x,1/2+y,z
x,1/2-y,z
x,1/2+y,-z

loop_
_atom_site_label
_atom_site_type_symbol
_atom_site_symmetry_multiplicity
_atom_site_Wyckoff_symbol
_atom_site_fract_x
_atom_site_fract_y
_atom_site_fract_z
_atom_site_occupancy
_atom_site_attached_hydrogens
_atom_site_calc_flag
Rb1 Rb1+ 4 g 0. 0.25 0.4532(6) 1. 0 d
Pa1 Pa5+ 4 e 0.25 0.25 0. 1. 0 d
F1 F1- 8 m 0. 0.4294(16) 0.1459(25) 1. 0 d
F2 F1- 16 o 0.3059(17) 0.3796(11) 0.2476(24) 1. 0 d

loop_
_atom_type_symbol
_atom_type_oxidation_number
Rb1+ 1.000
Pa5+ 5.000
F1- -1.000
